data_4101177
_journal_name_full 'Journal of the American Chemical Society'
_journal_paper_doi 10.1021/ja056740v
_journal_year 2006
_chemical_formula_moiety 'C20 H50 B2 Cu2 F8 N4 O2'
_chemical_formula_sum 'C20 H50 B2 Cu2 F8 N4 O2'
_chemical_formula_weight 679.34
_space_group_IT_number 15
_symmetry_cell_setting monoclinic
_symmetry_space_group_name_Hall '-C 2yc'
_symmetry_space_group_name_H-M 'C 1 2/c 1'
_cell_angle_alpha 90.00
_cell_angle_beta 104.9680(10)
_cell_angle_gamma 90.00
_cell_formula_units_Z 8
_cell_length_a 29.9887(15)
_cell_length_b 11.6969(6)
_cell_length_c 18.9215(10)
_cell_measurement_temperature 184
_cell_volume 6412.0(6)
_diffrn_ambient_temperature 184
_exptl_crystal_density_diffrn 1.407
_cod_original_sg_symbol_H-M 'C 2/c'
_cod_database_code 4101177

loop_
_symmetry_equiv_pos_as_xyz
'x, y, z'
'-x, y, -z+1/2'
'x+1/2, y+1/2, z'
'-x+1/2, y+1/2, -z+1/2'
'-x, -y, -z'
'x, -y, z-1/2'
'-x+1/2, -y+1/2, -z'
'x+1/2, -y+1/2, z-1/2'

loop_
_atom_site_label
_atom_site_type_symbol
_atom_site_fract_x
_atom_site_fract_y
_atom_site_fract_z
_atom_site_U_iso_or_equiv
_atom_site_adp_type
_atom_site_occupancy
_atom_site_symmetry_multiplicity
_atom_site_calc_flag
_atom_site_refinement_flags
_atom_site_disorder_assembly
_atom_site_disorder_group
Cu1 Cu 0.105637(10) 0.70941(3) 0.108170(18) 0.04246(12) Uani 1 1 d . . .
Cu2 Cu 0.158800(11) 0.49225(3) 0.124816(17) 0.04057(12) Uani 1 1 d . . .
F1 F 0.24764(9) 1.0279(2) 0.1619(2) 0.0957(9) Uani 0.85 1 d P . .
F2 F 0.21094(13) 0.9802(3) 0.24470(15) 0.1154(12) Uani 0.85 1 d P . .
F3 F 0.22954(9) 0.8441(2) 0.1752(2) 0.0954(10) Uani 0.85 1 d P . .
F4 F 0.17415(11) 0.9754(3) 0.12717(19) 0.0833(9) Uani 0.85 1 d P . .
F5 F 0.2476(5) 1.0256(12) 0.2174(8) 0.066(3) Uiso 0.15 1 d P . .
F6 F 0.2148(7) 0.868(2) 0.2257(12) 0.119(6) Uiso 0.15 1 d P . .
F7 F 0.2316(8) 0.902(2) 0.1229(13) 0.129(7) Uiso 0.15 1 d P . .
F8 F 0.1733(7) 0.9816(16) 0.1588(9) 0.063(5) Uiso 0.15 1 d P . .
F9 F 0.4292(2) 0.3060(3) -0.0421(2) 0.1535(18) Uani 0.85 1 d PD . .
F10 F 0.39789(11) 0.1966(4) 0.0257(2) 0.1320(14) Uani 0.85 1 d PD . .
F11 F 0.46265(13) 0.1442(3) 0.00118(18) 0.1089(10) Uani 0.85 1 d PD . .
F12 F 0.46214(13) 0.2940(5) 0.0762(2) 0.1528(18) Uani 0.85 1 d PD . .
F13 F 0.4569(5) 0.3153(12) -0.0069(10) 0.078(4) Uiso 0.15 1 d PD . .
F14 F 0.3937(8) 0.276(3) 0.016(2) 0.179(15) Uiso 0.15 1 d PD . .
F15 F 0.4622(9) 0.215(2) 0.0969(9) 0.134(10) Uiso 0.15 1 d PD . .
F16 F 0.4330(12) 0.1273(15) -0.0072(16) 0.23(2) Uiso 0.15 1 d PD . .
O1 O 0.09760(7) 0.55109(18) 0.08374(12) 0.0529(5) Uani 1 1 d . . .
O2 O 0.16605(7) 0.65002(17) 0.14720(12) 0.0529(5) Uani 1 1 d . . .
N1 N 0.10056(8) 0.8362(2) 0.17692(13) 0.0524(6) Uani 1 1 d . . .
H1 H 0.1269 0.8810 0.1832 0.086(12) Uiso 1 1 calc R . .
N2 N 0.06124(8) 0.7955(2) 0.02798(14) 0.0516(6) Uani 1 1 d . . .
H2 H 0.0320 0.7653 0.0243 0.105(15) Uiso 1 1 calc R . .
N3 N 0.14601(8) 0.33310(19) 0.15344(13) 0.0500(6) Uani 1 1 d . . .
H3 H 0.1259 0.3001 0.1128 0.056(9) Uiso 1 1 calc R . .
N4 N 0.21996(8) 0.43666(18) 0.11233(13) 0.0454(5) Uani 1 1 d . . .
H4 H 0.2421 0.4541 0.1553 0.050(8) Uiso 1 1 calc R . .
C1 C 0.06138(12) 0.9055(3) 0.13767(19) 0.0643(9) Uani 1 1 d . . .
H1A H 0.0637 0.9832 0.1592 0.063(9) Uiso 1 1 calc R . .
H1B H 0.0322 0.8705 0.1421 0.044(7) Uiso 1 1 calc R . .
C2 C 0.09756(13) 0.7994(3) 0.25253(19) 0.0641(9) Uani 1 1 d . . .
C3 C 0.0853(2) 0.9012(4) 0.2955(2) 0.0965(14) Uani 1 1 d . . .
H3A H 0.0537 0.9264 0.2725 0.100(15) Uiso 1 1 calc R . .
H3B H 0.1068 0.9642 0.2953 0.106(16) Uiso 1 1 calc R . .
H3C H 0.0876 0.8778 0.3460 0.091(13) Uiso 1 1 calc R . .
C4 C 0.06231(17) 0.7041(4) 0.2441(3) 0.0882(13) Uani 1 1 d . . .
H4A H 0.0326 0.7306 0.2134 0.119(19) Uiso 1 1 calc R . .
H4B H 0.0588 0.6823 0.2923 0.088(12) Uiso 1 1 calc R . .
H4C H 0.0728 0.6379 0.2210 0.093(13) Uiso 1 1 calc R . .
C5 C 0.14494(15) 0.7549(4) 0.29374(19) 0.0780(11) Uani 1 1 d . . .
H5A H 0.1446 0.7351 0.3439 0.099(13) Uiso 1 1 calc R . .
H5B H 0.1682 0.8142 0.2948 0.102(15) Uiso 1 1 calc R . .
H5C H 0.1525 0.6868 0.2690 0.068(10) Uiso 1 1 calc R . .
C6 C 0.06155(12) 0.9130(3) 0.05752(19) 0.0656(9) Uani 1 1 d . . .
H6A H 0.0340 0.9554 0.0298 0.091(12) Uiso 1 1 calc R . .
H6B H 0.0894 0.9544 0.0527 0.057(9) Uiso 1 1 calc R . .
C7 C 0.06962(11) 0.7894(3) -0.04738(17) 0.0587(8) Uani 1 1 d . . .
C8 C 0.03751(13) 0.8734(4) -0.0989(2) 0.0771(10) Uani 1 1 d . . .
H8A H 0.0389 0.8591 -0.1494 0.094(13) Uiso 1 1 calc R . .
H8B H 0.0474 0.9519 -0.0851 0.080(12) Uiso 1 1 calc R . .
H8C H 0.0058 0.8627 -0.0952 0.116(16) Uiso 1 1 calc R . .
C9 C 0.12026(12) 0.8178(4) -0.0419(2) 0.0802(11) Uani 1 1 d . . .
H9A H 0.1402 0.7651 -0.0075 0.077(11) Uiso 1 1 calc R . .
H9B H 0.1267 0.8965 -0.0245 0.094(14) Uiso 1 1 calc R . .
H9C H 0.1262 0.8100 -0.0902 0.079(11) Uiso 1 1 calc R . .
C10 C 0.05910(12) 0.6691(3) -0.07513(18) 0.0675(9) Uani 1 1 d . . .
H10A H 0.0820 0.6167 -0.0457 0.071(10) Uiso 1 1 calc R . .
H10B H 0.0602 0.6650 -0.1264 0.078(11) Uiso 1 1 calc R . .
H10C H 0.0282 0.6474 -0.0714 0.059(9) Uiso 1 1 calc R . .
C11 C 0.19078(12) 0.2719(3) 0.1651(2) 0.0627(9) Uani 1 1 d . . .
H11A H 0.1853 0.1884 0.1605 0.091(12) Uiso 1 1 calc R . .
H11B H 0.2103 0.2878 0.2149 0.072(11) Uiso 1 1 calc R . .
C12 C 0.12420(11) 0.3199(3) 0.21713(17) 0.0576(8) Uani 1 1 d . . .
C13 C 0.07405(12) 0.3613(4) 0.1907(2) 0.0747(10) Uani 1 1 d . . .
H13A H 0.0590 0.3551 0.2307 0.113(15) Uiso 1 1 calc R . .
H13B H 0.0575 0.3140 0.1495 0.083(12) Uiso 1 1 calc R . .
H13C H 0.0737 0.4412 0.1749 0.056(9) Uiso 1 1 calc R . .
C14 C 0.14942(13) 0.3926(3) 0.28044(18) 0.0699(9) Uani 1 1 d . . .
H14A H 0.1805 0.3619 0.3005 0.104(15) Uiso 1 1 calc R . .
H14B H 0.1326 0.3922 0.3185 0.058(9) Uiso 1 1 calc R . .
H14C H 0.1516 0.4712 0.2636 0.090(13) Uiso 1 1 calc R . .
C15 C 0.12317(18) 0.1937(3) 0.2384(3) 0.0879(13) Uani 1 1 d . . .
H15A H 0.1541 0.1699 0.2660 0.095(14) Uiso 1 1 calc R . .
H15B H 0.1133 0.1471 0.1940 0.123(18) Uiso 1 1 calc R . .
H15C H 0.1014 0.1835 0.2687 0.104(14) Uiso 1 1 calc R . .
C16 C 0.21490(12) 0.3110(2) 0.10943(19) 0.0580(8) Uani 1 1 d . . .
H16A H 0.2457 0.2748 0.1192 0.054(8) Uiso 1 1 calc R . .
H16B H 0.1969 0.2876 0.0600 0.064(10) Uiso 1 1 calc R . .
C17 C 0.23627(10) 0.4881(3) 0.04978(16) 0.0518(7) Uani 1 1 d . . .
C18 C 0.25121(15) 0.6099(3) 0.0716(3) 0.0832(12) Uani 1 1 d . . .
H18A H 0.2241 0.6557 0.0733 0.088(12) Uiso 1 1 calc R . .
H18B H 0.2659 0.6428 0.0357 0.114(15) Uiso 1 1 calc R . .
H18C H 0.2732 0.6098 0.1200 0.14(2) Uiso 1 1 calc R . .
C19 C 0.19652(14) 0.4875(5) -0.0191(2) 0.0921(15) Uani 1 1 d . . .
H19A H 0.1867 0.4086 -0.0317 0.14(2) Uiso 1 1 calc R . .
H19B H 0.2067 0.5222 -0.0594 0.087(12) Uiso 1 1 calc R . .
H19C H 0.1706 0.5314 -0.0103 0.109(16) Uiso 1 1 calc R . .
C20 C 0.27750(12) 0.4240(3) 0.0373(2) 0.0689(9) Uani 1 1 d . . .
H20A H 0.3027 0.4255 0.0821 0.066(10) Uiso 1 1 calc R . .
H20B H 0.2877 0.4606 -0.0025 0.084(12) Uiso 1 1 calc R . .
H20C H 0.2688 0.3446 0.0240 0.112(16) Uiso 1 1 calc R . .
B1 B 0.21616(12) 0.9551(3) 0.1770(2) 0.0551(8) Uani 1 1 d . . .
B2 B 0.43773(15) 0.2357(5) 0.0210(2) 0.0796(14) Uani 1 1 d D . .
H21 H 0.0755(11) 0.509(3) 0.0560(17) 0.050 Uiso 1 1 d . . .
H22 H 0.1883(11) 0.682(3) 0.1688(17) 0.050 Uiso 1 1 d . . .

loop_
_atom_site_aniso_label
_atom_site_aniso_U_11
_atom_site_aniso_U_22
_atom_site_aniso_U_33
_atom_site_aniso_U_23
_atom_site_aniso_U_13
_atom_site_aniso_U_12
Cu1 0.03966(19) 0.03905(19) 0.0495(2) -0.00006(14) 0.01295(14) 0.00730(13)
Cu2 0.04165(19) 0.03451(18) 0.0456(2) 0.00078(13) 0.01137(14) 0.00431(13)
F1 0.0610(15) 0.0648(15) 0.171(3) 0.0261(18) 0.0485(17) 0.0001(12)
F2 0.154(3) 0.132(3) 0.0631(17) 0.0148(17) 0.0321(18) 0.051(2)
F3 0.0650(15) 0.0422(13) 0.166(3) -0.0132(16) 0.0061(17) 0.0028(11)
F4 0.0648(16) 0.095(2) 0.075(2) 0.0028(18) -0.0103(16) 0.0053(13)
F9 0.249(6) 0.098(3) 0.105(3) -0.012(2) 0.029(3) -0.021(3)
F10 0.0704(19) 0.160(4) 0.174(4) -0.039(3) 0.047(2) -0.046(2)
F11 0.094(2) 0.128(3) 0.110(2) -0.017(2) 0.0342(18) 0.0048(19)
F12 0.105(3) 0.210(5) 0.126(3) -0.092(3) -0.002(2) -0.051(3)
O1 0.0434(10) 0.0458(11) 0.0626(12) -0.0034(10) 0.0010(9) 0.0013(9)
O2 0.0393(10) 0.0397(10) 0.0738(14) -0.0109(10) 0.0038(9) 0.0014(8)
N1 0.0501(14) 0.0477(13) 0.0615(15) -0.0056(11) 0.0183(11) 0.0005(11)
N2 0.0445(13) 0.0502(14) 0.0591(15) 0.0029(11) 0.0117(11) 0.0078(11)
N3 0.0531(13) 0.0417(12) 0.0540(14) -0.0014(11) 0.0114(11) -0.0024(11)
N4 0.0442(12) 0.0396(12) 0.0522(13) -0.0007(10) 0.0124(10) 0.0037(10)
C1 0.0579(19) 0.0551(18) 0.078(2) -0.0142(17) 0.0144(16) 0.0161(15)
C2 0.082(2) 0.0535(18) 0.067(2) -0.0106(16) 0.0376(18) -0.0050(17)
C3 0.143(5) 0.074(3) 0.086(3) -0.021(2) 0.054(3) 0.011(3)
C4 0.101(3) 0.078(3) 0.107(3) -0.019(2) 0.064(3) -0.028(2)
C5 0.104(3) 0.079(2) 0.051(2) -0.0037(18) 0.0202(19) 0.002(2)
C6 0.063(2) 0.0433(16) 0.082(2) 0.0035(16) 0.0033(17) 0.0179(15)
C7 0.0516(17) 0.069(2) 0.0559(18) 0.0113(16) 0.0148(14) 0.0075(15)
C8 0.074(2) 0.081(3) 0.073(2) 0.025(2) 0.0138(18) 0.013(2)
C9 0.058(2) 0.109(3) 0.077(2) 0.013(2) 0.0237(18) -0.003(2)
C10 0.065(2) 0.082(2) 0.0545(19) 0.0039(17) 0.0141(16) 0.0124(18)
C11 0.069(2) 0.0370(15) 0.086(2) 0.0135(15) 0.0263(18) 0.0095(14)
C12 0.0620(18) 0.0543(17) 0.0572(18) 0.0050(15) 0.0169(14) -0.0102(15)
C13 0.063(2) 0.096(3) 0.068(2) 0.010(2) 0.0220(18) -0.007(2)
C14 0.075(2) 0.081(2) 0.0550(18) -0.0054(18) 0.0191(17) -0.023(2)
C15 0.111(4) 0.067(2) 0.093(3) 0.017(2) 0.039(3) -0.015(2)
C16 0.0643(19) 0.0387(14) 0.076(2) -0.0042(15) 0.0262(16) 0.0109(14)
C17 0.0477(16) 0.0558(17) 0.0547(17) 0.0104(14) 0.0184(13) 0.0090(13)
C18 0.096(3) 0.057(2) 0.113(3) 0.005(2) 0.058(3) -0.003(2)
C19 0.062(2) 0.155(5) 0.059(2) 0.024(3) 0.0143(17) 0.010(3)
C20 0.066(2) 0.073(2) 0.077(2) 0.0108(19) 0.0343(18) 0.0162(18)
B1 0.0432(17) 0.054(2) 0.066(2) 0.0066(17) 0.0099(15) 0.0007(15)
B2 0.067(3) 0.115(4) 0.059(2) -0.032(3) 0.019(2) -0.021(3)

loop_
_geom_bond_atom_site_label_1
_geom_bond_atom_site_label_2
_geom_bond_distance
_geom_bond_site_symmetry_2
_geom_bond_publ_flag
Cu1 O2 1.902(2) . ?
Cu1 O1 1.909(2) . ?
Cu1 N1 2.004(2) . ?
Cu1 N2 2.011(2) . ?
Cu1 Cu2 2.9721(4) . ?
Cu2 O2 1.893(2) . ?
Cu2 O1 1.926(2) . ?
Cu2 N3 2.003(2) . ?
Cu2 N4 2.017(2) . ?
F1 F5 1.051(14) . ?
F1 B1 1.356(4) . ?
F1 F7 1.66(2) . ?
F2 B1 1.362(5) . ?
F2 F6 1.37(2) . ?
F2 F5 1.433(16) . ?
F2 F8 1.723(18) . ?
F3 F6 1.19(2) . ?
F3 F7 1.22(2) . ?
F3 B1 1.361(4) . ?
F4 F8 0.610(15) . ?
F4 B1 1.386(4) . ?
F5 B1 1.335(14) . ?
F6 B1 1.38(2) . ?
F7 B1 1.37(2) . ?
F8 B1 1.280(19) . ?
F9 F13 0.926(15) . ?
F9 B2 1.418(6) . ?
F9 F14 1.75(3) . ?
F10 F14 0.94(3) . ?
F10 B2 1.304(5) . ?
F10 F16 1.58(3) . ?
F11 F16 0.88(3) . ?
F11 B2 1.410(6) . ?
F12 F15 1.01(2) . ?
F12 B2 1.303(5) . ?
F12 F13 1.560(17) . ?
F13 B2 1.276(13) . ?
F14 B2 1.380(18) . ?
F15 B2 1.455(16) . ?
F16 B2 1.369(14) . ?
O1 H21 0.88(3) . ?
O2 H22 0.78(3) . ?
N1 C1 1.463(4) . ?
N1 C2 1.519(4) . ?
N1 H1 0.9300 . ?
N2 C6 1.483(4) . ?
N2 C7 1.512(4) . ?
N2 H2 0.9300 . ?
N3 C11 1.487(4) . ?
N3 C12 1.520(4) . ?
N3 H3 0.9300 . ?
N4 C16 1.477(3) . ?
N4 C17 1.517(4) . ?
N4 H4 0.9300 . ?
C1 C6 1.520(5) . ?
C1 H1A 0.9900 . ?
C1 H1B 0.9900 . ?
C2 C4 1.516(5) . ?
C2 C5 1.525(5) . ?
C2 C3 1.539(5) . ?
C3 H3A 0.9800 . ?
C3 H3B 0.9800 . ?
C3 H3C 0.9800 . ?
C4 H4A 0.9800 . ?
C4 H4B 0.9800 . ?
C4 H4C 0.9800 . ?
C5 H5A 0.9800 . ?
C5 H5B 0.9800 . ?
C5 H5C 0.9800 . ?
C6 H6A 0.9900 . ?
C6 H6B 0.9900 . ?
C7 C10 1.506(5) . ?
C7 C9 1.532(5) . ?
C7 C8 1.536(4) . ?
C8 H8A 0.9800 . ?
C8 H8B 0.9800 . ?
C8 H8C 0.9800 . ?
C9 H9A 0.9800 . ?
C9 H9B 0.9800 . ?
C9 H9C 0.9800 . ?
C10 H10A 0.9800 . ?
C10 H10B 0.9800 . ?
C10 H10C 0.9800 . ?
C11 C16 1.495(5) . ?
C11 H11A 0.9900 . ?
C11 H11B 0.9900 . ?
C12 C14 1.504(4) . ?
C12 C15 1.532(5) . ?
C12 C13 1.536(5) . ?
C13 H13A 0.9800 . ?
C13 H13B 0.9800 . ?
C13 H13C 0.9800 . ?
C14 H14A 0.9800 . ?
C14 H14B 0.9800 . ?
C14 H14C 0.9800 . ?
C15 H15A 0.9800 . ?
C15 H15B 0.9800 . ?
C15 H15C 0.9800 . ?
C16 H16A 0.9900 . ?
C16 H16B 0.9900 . ?
C17 C20 1.516(4) . ?
C17 C18 1.518(5) . ?
C17 C19 1.522(5) . ?
C18 H18A 0.9800 . ?
C18 H18B 0.9800 . ?
C18 H18C 0.9800 . ?
C19 H19A 0.9800 . ?
C19 H19B 0.9800 . ?
C19 H19C 0.9800 . ?
C20 H20A 0.9800 . ?
C20 H20B 0.9800 . ?
C20 H20C 0.9800 . ?
